data_1571196
loop_
_publ_author_name
'Mdluli, Velabo'
'Lehnherr, Dan'
'Lam, Yu-Hong'
'Chaudhry, Mohammad T.'
'Newman, Justin A.'
'DaSilva, Jimmy O.'
'Regalado, Erik L.'

_publ_section_title
;
 Electrosynthesis of iminophosphoranes and applications in nickel
 catalysis.
;
_journal_issue 16
_journal_name_full 'Chemical science'
_journal_page_first 5980
_journal_page_last 5992
_journal_paper_doi 10.1039/d3sc05357a
_journal_volume 15
_journal_year 2024
_chemical_formula_moiety 'C21 H20 N3 P'
_chemical_formula_sum 'C21 H20 N3 P'
_chemical_formula_weight 345.37
_chemical_name_common Compound_13
_chemical_name_systematic Compound_13
_space_group_crystal_system monoclinic
_space_group_IT_number 14
_space_group_name_Hall '-P 2yn'
_space_group_name_H-M_alt 'P 1 21/n 1'
_atom_sites_solution_hydrogens geom
_atom_sites_solution_primary dual
_audit_creation_date 2023-02-09
_audit_creation_method
;
Olex2 1.5
(compiled 2022.04.07 svn.rca3783a0 for OlexSys, GUI svn.r6498)
;
_audit_update_record
;
2023-04-25 deposited with the CCDC.	2024-03-06 downloaded from the CCDC.
;
_cell_angle_alpha 90
_cell_angle_beta 92.7679(18)
_cell_angle_gamma 90
_cell_formula_units_Z 4
_cell_length_a 12.7059(3)
_cell_length_b 10.7086(2)
_cell_length_c 12.8648(2)
_cell_measurement_reflns_used 17240
_cell_measurement_temperature 99.99(10)
_cell_measurement_theta_max 74.5140
_cell_measurement_theta_min 4.7420
_cell_volume 1748.37(6)
_computing_cell_refinement 'CrysAlisPro 1.171.42.54a (Rigaku OD, 2022)'
_computing_data_collection 'CrysAlisPro 1.171.42.54a (Rigaku OD, 2022)'
_computing_data_reduction 'CrysAlisPro 1.171.42.54a (Rigaku OD, 2022)'
_computing_molecular_graphics 'Olex2 1.5 (Dolomanov et al., 2009)'
_computing_publication_material 'Olex2 1.5 (Dolomanov et al., 2009)'
_computing_structure_refinement 'XL  (Sheldrick, 2008)'
_computing_structure_solution 'SHELXT  (Sheldrick, 2015)'
_diffrn_ambient_environment N~2~
_diffrn_ambient_temperature 99.99(10)
_diffrn_detector 'Hybrid Pixel Array Detector'
_diffrn_detector_area_resol_mean 10.0000
_diffrn_detector_type HyPix
_diffrn_measured_fraction_theta_full 0.999
_diffrn_measured_fraction_theta_max 0.948
_diffrn_measurement_details
;
List of Runs (angles in degrees, time in seconds):

  # Type    Start    End  Width  t~exp~   \w     \q     \k     \f   Frames
#--------------------------------------------------------------------------
  1  \w   -122.00 -41.00   0.50    0.57    --  -50.08 -45.00 112.00  162
  2  \w    -53.00  22.00   0.50    0.57    --  -50.08  45.00 -97.00  150
  3  \w     41.00 122.00   0.50    0.57    --   50.08  45.00 -97.00  162
  4  \w    -21.00  51.00   0.50    0.57    --   50.08 -45.00 112.00  144
  5  \w    -53.00 -18.00   0.50    2.28    --  -90.00  45.00 -97.00   70
  6  \w   -161.00 -81.00   0.50    2.28    --  -90.00 -45.00 112.00  160
  7  \w     98.00 178.00   0.50    2.28    --  107.23  45.00 -97.00  160
  8  \w   -121.00 -42.00   0.50    0.57    --  -50.08 -38.00   0.00  158
  9  \w   -121.00 -42.00   0.50    0.57    --  -50.08 -38.00 -30.00  158
 10  \w    -46.00  21.00   0.50    0.57    --  -50.08  38.00 120.00  134
 11  \w   -121.00 -42.00   0.50    0.57    --  -50.08 -38.00 -90.00  158
 12  \w     43.00 122.00   0.50    0.57    --   50.08  38.00 -30.00  158
 13  \w     43.00 122.00   0.50    0.57    --   50.08  38.00  90.00  158
 14  \w     34.00  96.00   0.50    0.57    --   50.08-125.00 -60.00  124
 15  \w     43.00 122.00   0.50    0.57    --   50.08  38.00  60.00  158
 16  \w   -161.00 -81.00   0.50    2.28    --  -90.00 -41.00 -29.51  160
 17  \w   -161.00 -85.00   0.50    2.28    --  -90.00 -42.00 -66.76  152
 18  \w   -161.00-111.00   0.50    2.28    --  -90.00 -57.00-150.00  100
 19  \w   -161.00 -82.00   0.50    2.28    --  -90.00 -38.00   0.00  158
 20  \w   -156.00 -82.00   0.50    2.28    --  -90.00 -38.00 -30.00  148
 21  \w   -108.00 -82.00   0.50    2.28    --  -90.00 -35.00 -29.62   52
 22  \w   -121.00 -83.00   0.50    2.28    --  -90.00 -35.00 -59.42   76
 23  \w    -66.00 -18.00   0.50    2.28    --  -90.00  57.00-150.00   96
 24  \w   -136.00 -84.00   0.50    2.28    --  -90.00 -41.00  25.40  104
 25  \w   -139.00-113.00   0.50    2.28    --  -90.00 -36.00  62.00   52
 26  \w    -44.00 -19.00   0.50    2.28    --  -90.00  38.00 -60.00   50
 27  \w    -45.00 -19.00   0.50    2.28    --  -90.00  38.00  90.00   52
 28  \w    -46.00 -21.00   0.50    2.28    --  -90.00  57.00   0.00   50
 29  \w   -120.00 -82.00   0.50    2.28    --  -90.00 -41.00 -59.72   76
 30  \w   -112.00 -85.00   0.50    2.28    --  -90.00 -37.00   4.47   54
 31  \w   -159.00 -95.00   0.50    2.28    --  -90.00 -44.00  54.74  128
 32  \w   -155.00-121.00   0.50    2.28    --  -90.00 -57.00-120.00   68
 33  \w   -156.00-130.00   0.50    2.28    --  -90.00 -33.00 -53.18   52
 34  \w   -112.00 -86.00   0.50    2.28    --  -90.00 -33.00 -53.18   52
 35  \w   -143.00-102.00   0.50    2.28    --  -90.00-125.00  30.00   82
 36  \w    -45.00 -18.00   0.50    2.28    --  -90.00  38.00 120.00   54
 37  \w   -110.00 -82.00   0.50    2.28    --  -90.00 -32.00 -22.03   56
 38  \w    -45.00 -20.00   0.50    2.28    --  -90.00  38.00   0.00   50
 39  \w   -160.00-121.00   0.50    2.28    --  -90.00 -77.00-120.00   78
 40  \w     42.00  98.00   0.50    2.28    --  107.23 -77.00 -60.00  112
 41  \w     75.00 100.00   0.50    2.28    --  107.23-125.00 -30.00   50
 42  \w     37.00  64.00   0.50    2.28    --  107.23 -57.00-150.00   54
 43  \w     36.00  62.00   0.50    2.28    --  107.23-125.00 -30.00   52
 44  \w    118.00 178.00   0.50    2.28    --  107.23  77.00 120.00  120
 45  \w     36.00  62.00   0.50    2.28    --  107.23 -57.00 150.00   52
 46  \w     35.00  64.00   0.50    2.28    --  107.23 -57.00   0.00   58
 47  \w     35.00  95.00   0.50    2.28    --  107.23 -77.00 120.00  120
 48  \w     37.00  63.00   0.50    2.28    --  107.23 -57.00-180.00   52
;
_diffrn_measurement_device 'four-circle diffractometer'
_diffrn_measurement_device_type 'XtaLAB Synergy, Dualflex, HyPix'
_diffrn_measurement_method '\w scans'
_diffrn_orient_matrix_type 'CrysAlisPro convention (1999,Acta A55,543-557)'
_diffrn_orient_matrix_UB_11 0.0768370000
_diffrn_orient_matrix_UB_12 -0.0800596000
_diffrn_orient_matrix_UB_13 -0.0606496000
_diffrn_orient_matrix_UB_21 0.0736178000
_diffrn_orient_matrix_UB_22 -0.0106189000
_diffrn_orient_matrix_UB_23 0.0982708000
_diffrn_orient_matrix_UB_31 -0.0583330000
_diffrn_orient_matrix_UB_32 -0.1191123000
_diffrn_orient_matrix_UB_33 0.0321997000
_diffrn_radiation_monochromator mirror
_diffrn_radiation_probe x-ray
_diffrn_radiation_type 'Cu K\a'
_diffrn_radiation_wavelength 1.54184
_diffrn_reflns_av_R_equivalents 0.0457
_diffrn_reflns_av_unetI/netI 0.0224
_diffrn_reflns_Laue_measured_fraction_full 0.999
_diffrn_reflns_Laue_measured_fraction_max 0.948
_diffrn_reflns_limit_h_max 15
_diffrn_reflns_limit_h_min -16
_diffrn_reflns_limit_k_max 12
_diffrn_reflns_limit_k_min -13
_diffrn_reflns_limit_l_max 16
_diffrn_reflns_limit_l_min -16
_diffrn_reflns_number 31285
_diffrn_reflns_point_group_measured_fraction_full 0.999
_diffrn_reflns_point_group_measured_fraction_max 0.948
_diffrn_reflns_theta_full 67.684
_diffrn_reflns_theta_max 77.215
_diffrn_reflns_theta_min 4.778
_diffrn_source 'micro-focus sealed X-ray tube'
_diffrn_source_type 'PhotonJet (Cu) X-ray Source'
_exptl_absorpt_coefficient_mu 1.441
_exptl_absorpt_correction_T_max 1.000
_exptl_absorpt_correction_T_min 0.572
_exptl_absorpt_correction_type gaussian
_exptl_absorpt_process_details
;
CrysAlisPro 1.171.42.54a (Rigaku Oxford Diffraction, 2022)
Numerical absorption correction based on gaussian integration over
a multifaceted crystal model
Empirical absorption correction using spherical harmonics,
implemented in SCALE3 ABSPACK scaling algorithm.
;
_exptl_crystal_colour 'clear orangish brown'
_exptl_crystal_colour_lustre clear
_exptl_crystal_colour_modifier orangish
_exptl_crystal_colour_primary brown
_exptl_crystal_density_diffrn 1.312
_exptl_crystal_description prism
_exptl_crystal_F_000 728
_exptl_crystal_recrystallization_method
'grown via slow evaporation from a solution of mds029 in methanol, water, and acetonitrile'
_exptl_crystal_size_max 0.184
_exptl_crystal_size_mid 0.149
_exptl_crystal_size_min 0.08
_refine_diff_density_max 0.537
_refine_diff_density_min -0.332
_refine_diff_density_rms 0.046
_refine_ls_extinction_method none
_refine_ls_goodness_of_fit_ref 1.064
_refine_ls_hydrogen_treatment constr
_refine_ls_matrix_type full
_refine_ls_number_parameters 228
_refine_ls_number_reflns 3506
_refine_ls_number_restraints 0
_refine_ls_restrained_S_all 1.064
_refine_ls_R_factor_all 0.0435
_refine_ls_R_factor_gt 0.0401
_refine_ls_shift/su_max 0.001
_refine_ls_shift/su_mean 0.000
_refine_ls_structure_factor_coef Fsqd
_refine_ls_weighting_details 'w=1/[\s^2^(Fo^2^)+(0.0502P)^2^+1.0371P] where P=(Fo^2^+2Fc^2^)/3'
_refine_ls_weighting_scheme calc
_refine_ls_wR_factor_gt 0.1046
_refine_ls_wR_factor_ref 0.1070
_reflns_Friedel_coverage 0.000
_reflns_number_gt 3197
_reflns_number_total 3506
_reflns_threshold_expression 'I > 2\s(I)'
_cod_data_source_file d3sc05357a2.cif
_cod_data_source_block Compound_13
_cod_depositor_comments 'Adding full bibliography for 1571196--1571204.cif.'
_cod_original_cell_volume 1748.38(6)
_cod_database_code 1571196
_shelx_shelxl_version_number 2018/3
_chemical_oxdiff_formula 'P1 C10 N3 H10'
_chemical_oxdiff_usercomment SWMS-339-47
_shelx_space_group_comment
;
The symmetry employed for this shelxl refinement is uniquely defined
by the following loop, which should always be used as a source of
symmetry information in preference to the above space-group names.
They are only intended as comments.
;
_olex2_refinement_description
;
1.a Aromatic/amide H refined with riding coordinates:
 C14(H14), C18(H18), C6(H6), C17(H17), C8(H8), C15(H15), C12(H12), C2(H2),
 C5(H5), C10(H10), C11(H11), C9(H9), C4(H4), C3(H3)
1.b Idealised Me refined as rotating group:
 C19(H19A,H19B,H19C), C20(H20A,H20B,H20C)
;
_olex2_date_sample_data_collection 2023-02-08
_olex2_date_sample_submission 2023-02-08
_olex2_exptl_crystal_mounting_method 'mounted onto a MiTiGen loop using paratone oil.'
_olex2_submission_original_sample_id mds029
_olex2_submission_special_instructions 'No special instructions were received'
_oxdiff_exptl_absorpt_empirical_details
;
Empirical correction (ABSPACK) includes:
- Absorption correction using spherical harmonics
- Frame scaling
;
_oxdiff_exptl_absorpt_empirical_full_max 1.970
_oxdiff_exptl_absorpt_empirical_full_min 0.552

loop_
_space_group_symop_operation_xyz
'x, y, z'
'-x+1/2, y+1/2, -z+1/2'
'-x, -y, -z'
'x-1/2, -y-1/2, z-1/2'

loop_
_atom_site_label
_atom_site_type_symbol
_atom_site_fract_x
_atom_site_fract_y
_atom_site_fract_z
_atom_site_U_iso_or_equiv
_atom_site_adp_type
_atom_site_occupancy
_atom_site_site_symmetry_order
_atom_site_calc_flag
_atom_site_refinement_flags_posn
_atom_site_refinement_flags_adp
_atom_site_refinement_flags_occupancy
_atom_site_disorder_assembly
_atom_site_disorder_group
P1 P 0.38963(3) 0.83806(4) 0.22475(3) 0.02454(13) Uani 1 1 d . . . . .
N3 N 0.54835(12) 0.32610(13) 0.13038(11) 0.0325(3) Uani 1 1 d . . . . .
N1 N 0.46425(11) 0.94828(14) 0.18919(13) 0.0357(3) Uani 1 1 d . . . . .
N2 N 0.65754(12) 0.94933(16) 0.18155(15) 0.0442(4) Uani 1 1 d . . . . .
C1 C 0.36526(12) 0.85043(15) 0.36160(12) 0.0265(3) Uani 1 1 d . . . . .
C7 C 0.26586(12) 0.85792(15) 0.15265(12) 0.0256(3) Uani 1 1 d . . . . .
C14 C 0.37581(12) 0.60131(16) 0.13506(12) 0.0278(3) Uani 1 1 d . . . . .
H14 H 0.308568 0.626480 0.107064 0.033 Uiso 1 1 calc R U . . .
C18 C 0.53437(13) 0.64469(16) 0.23744(12) 0.0270(3) Uani 1 1 d . . . . .
H18 H 0.575969 0.699251 0.280722 0.032 Uiso 1 1 calc R U . . .
C13 C 0.43437(12) 0.68399(15) 0.19930(12) 0.0249(3) Uani 1 1 d . . . . .
C21 C 0.56644(13) 0.94419(16) 0.18632(13) 0.0292(4) Uani 1 1 d . . . . .
C6 C 0.32511(13) 0.75009(16) 0.41670(12) 0.0301(4) Uani 1 1 d . . . . .
H6 H 0.314477 0.671595 0.383433 0.036 Uiso 1 1 calc R U . . .
C16 C 0.51287(13) 0.44352(15) 0.15100(12) 0.0268(3) Uani 1 1 d . . . . .
C17 C 0.57360(13) 0.52840(16) 0.21340(12) 0.0278(3) Uani 1 1 d . . . . .
H17 H 0.642173 0.505094 0.239056 0.033 Uiso 1 1 calc R U . . .
C8 C 0.26448(14) 0.91981(16) 0.05717(12) 0.0296(3) Uani 1 1 d . . . . .
H8 H 0.326603 0.958517 0.034467 0.036 Uiso 1 1 calc R U . . .
C15 C 0.41314(13) 0.48440(16) 0.11138(12) 0.0287(3) Uani 1 1 d . . . . .
H15 H 0.371195 0.430538 0.067776 0.034 Uiso 1 1 calc R U . . .
C12 C 0.17380(13) 0.80393(18) 0.18674(13) 0.0317(4) Uani 1 1 d . . . . .
H12 H 0.174300 0.762989 0.252270 0.038 Uiso 1 1 calc R U . . .
C19 C 0.48650(14) 0.24285(16) 0.06193(13) 0.0333(4) Uani 1 1 d . . . . .
H19A H 0.421000 0.220643 0.094660 0.050 Uiso 1 1 calc R U . . .
H19B H 0.527103 0.166940 0.049518 0.050 Uiso 1 1 calc R U . . .
H19C H 0.469784 0.284958 -0.004465 0.050 Uiso 1 1 calc R U . . .
C2 C 0.38236(13) 0.96479(17) 0.41142(14) 0.0334(4) Uani 1 1 d . . . . .
H2 H 0.409770 1.033201 0.374265 0.040 Uiso 1 1 calc R U . . .
C5 C 0.30066(14) 0.76501(19) 0.52038(13) 0.0360(4) Uani 1 1 d . . . . .
H5 H 0.272125 0.697270 0.557498 0.043 Uiso 1 1 calc R U . . .
C10 C 0.08125(14) 0.86921(17) 0.02898(14) 0.0350(4) Uani 1 1 d . . . . .
H10 H 0.018383 0.871745 -0.014046 0.042 Uiso 1 1 calc R U . . .
C11 C 0.08127(13) 0.81009(18) 0.12467(14) 0.0341(4) Uani 1 1 d . . . . .
H11 H 0.018299 0.773871 0.147852 0.041 Uiso 1 1 calc R U . . .
C9 C 0.17175(15) 0.92454(17) -0.00455(14) 0.0359(4) Uani 1 1 d . . . . .
H9 H 0.170605 0.965905 -0.069922 0.043 Uiso 1 1 calc R U . . .
C4 C 0.31815(15) 0.8792(2) 0.56925(14) 0.0401(4) Uani 1 1 d . . . . .
H4 H 0.301833 0.889378 0.640041 0.048 Uiso 1 1 calc R U . . .
C3 C 0.35942(15) 0.9789(2) 0.51516(15) 0.0403(4) Uani 1 1 d . . . . .
H3 H 0.371909 1.056627 0.549181 0.048 Uiso 1 1 calc R U . . .
C20 C 0.65605(15) 0.28964(19) 0.16228(15) 0.0402(4) Uani 1 1 d . . . . .
H20A H 0.705996 0.339729 0.124211 0.060 Uiso 1 1 calc R U . . .
H20B H 0.666295 0.200975 0.146824 0.060 Uiso 1 1 calc R U . . .
H20C H 0.668022 0.303770 0.237183 0.060 Uiso 1 1 calc R U . . .

loop_
_atom_site_aniso_label
_atom_site_aniso_U_11
_atom_site_aniso_U_22
_atom_site_aniso_U_33
_atom_site_aniso_U_23
_atom_site_aniso_U_13
_atom_site_aniso_U_12
P1 0.0212(2) 0.0248(2) 0.0275(2) 0.00240(15) -0.00076(15) 0.00058(15)
N3 0.0343(8) 0.0286(7) 0.0340(7) -0.0030(6) -0.0027(6) 0.0045(6)
N1 0.0262(7) 0.0279(8) 0.0532(9) 0.0074(7) 0.0040(6) -0.0002(6)
N2 0.0308(9) 0.0385(9) 0.0633(11) 0.0059(8) 0.0035(7) -0.0038(7)
C1 0.0215(7) 0.0294(8) 0.0280(8) -0.0014(6) -0.0052(6) 0.0040(6)
C7 0.0249(8) 0.0259(8) 0.0260(7) -0.0022(6) -0.0006(6) 0.0046(6)
C14 0.0231(8) 0.0309(8) 0.0290(8) 0.0029(6) -0.0017(6) -0.0006(6)
C18 0.0265(8) 0.0303(8) 0.0241(7) 0.0012(6) -0.0017(6) 0.0011(6)
C13 0.0236(8) 0.0279(8) 0.0233(7) 0.0038(6) 0.0016(6) 0.0013(6)
C21 0.0321(9) 0.0259(8) 0.0295(8) 0.0017(6) 0.0004(6) -0.0018(7)
C6 0.0321(8) 0.0303(9) 0.0277(8) 0.0009(6) -0.0026(6) 0.0046(7)
C16 0.0303(8) 0.0270(8) 0.0233(7) 0.0022(6) 0.0024(6) 0.0011(6)
C17 0.0249(8) 0.0317(9) 0.0264(7) 0.0025(6) -0.0008(6) 0.0040(6)
C8 0.0337(9) 0.0264(8) 0.0286(8) 0.0009(6) 0.0000(6) 0.0022(7)
C15 0.0286(8) 0.0288(8) 0.0285(8) 0.0008(6) -0.0007(6) -0.0020(7)
C12 0.0261(8) 0.0414(10) 0.0274(8) 0.0011(7) 0.0002(6) 0.0019(7)
C19 0.0382(9) 0.0277(9) 0.0340(8) -0.0036(7) 0.0024(7) -0.0016(7)
C2 0.0265(8) 0.0326(9) 0.0404(9) -0.0049(7) -0.0063(7) 0.0019(7)
C5 0.0365(9) 0.0434(11) 0.0280(8) 0.0045(7) 0.0002(7) 0.0104(8)
C10 0.0324(9) 0.0336(9) 0.0377(9) -0.0053(7) -0.0118(7) 0.0077(7)
C11 0.0244(8) 0.0409(10) 0.0367(9) -0.0067(7) -0.0008(7) 0.0028(7)
C9 0.0438(10) 0.0324(9) 0.0306(8) 0.0021(7) -0.0093(7) 0.0032(8)
C4 0.0364(10) 0.0558(12) 0.0273(8) -0.0059(8) -0.0053(7) 0.0143(9)
C3 0.0343(9) 0.0454(11) 0.0401(10) -0.0162(8) -0.0091(7) 0.0056(8)
C20 0.0386(10) 0.0364(10) 0.0450(10) -0.0010(8) -0.0028(8) 0.0054(8)

loop_
_atom_type_symbol
_atom_type_description
_atom_type_scat_dispersion_real
_atom_type_scat_dispersion_imag
_atom_type_scat_source
C C 0.0181 0.0091 'International Tables Vol C Tables 4.2.6.8 and 6.1.1.4'
H H 0.0000 0.0000 'International Tables Vol C Tables 4.2.6.8 and 6.1.1.4'
N N 0.0311 0.0180 'International Tables Vol C Tables 4.2.6.8 and 6.1.1.4'
P P 0.2955 0.4335 'International Tables Vol C Tables 4.2.6.8 and 6.1.1.4'

loop_
_exptl_crystal_face_index_h
_exptl_crystal_face_index_k
_exptl_crystal_face_index_l
_exptl_crystal_face_perp_dist
1 2 -1 0.1219
-1 -2 1 0.0614
0 -1 -2 0.0745
-1 -2 -1 0.0791
1 -1 -2 0.0646
-1 1 2 0.0152
-2 -1 0 0.0756
0 -1 1 0.0597
1 0 1 0.0405
-1 0 -1 0.1020
1 1 -1 0.1139
2 -1 -1 0.0716
-2 1 1 0.0114

loop_
_geom_angle_atom_site_label_1
_geom_angle_atom_site_label_2
_geom_angle_atom_site_label_3
_geom_angle
_geom_angle_site_symmetry_1
_geom_angle_site_symmetry_3
_geom_angle_publ_flag
N1 P1 C1 110.94(8) . . ?
N1 P1 C7 106.35(8) . . ?
N1 P1 C13 115.70(8) . . ?
C7 P1 C1 107.87(7) . . ?
C13 P1 C1 108.56(7) . . ?
C13 P1 C7 107.07(7) . . ?
C16 N3 C19 120.49(14) . . ?
C16 N3 C20 120.28(15) . . ?
C19 N3 C20 118.46(14) . . ?
C21 N1 P1 126.22(13) . . ?
C6 C1 P1 121.45(12) . . ?
C2 C1 P1 118.81(13) . . ?
C2 C1 C6 119.66(15) . . ?
C8 C7 P1 118.92(12) . . ?
C12 C7 P1 120.96(12) . . ?
C12 C7 C8 119.92(15) . . ?
C13 C14 H14 119.1 . . ?
C15 C14 H14 119.1 . . ?
C15 C14 C13 121.74(15) . . ?
C13 C18 H18 119.3 . . ?
C17 C18 H18 119.3 . . ?
C17 C18 C13 121.47(15) . . ?
C14 C13 P1 121.95(12) . . ?
C14 C13 C18 117.56(15) . . ?
C18 C13 P1 120.33(12) . . ?
N2 C21 N1 175.15(19) . . ?
C1 C6 H6 120.0 . . ?
C5 C6 C1 120.08(16) . . ?
C5 C6 H6 120.0 . . ?
N3 C16 C17 121.66(15) . . ?
N3 C16 C15 120.93(15) . . ?
C15 C16 C17 117.41(15) . . ?
C18 C17 C16 120.83(15) . . ?
C18 C17 H17 119.6 . . ?
C16 C17 H17 119.6 . . ?
C7 C8 H8 120.2 . . ?
C9 C8 C7 119.65(16) . . ?
C9 C8 H8 120.2 . . ?
C14 C15 C16 120.95(15) . . ?
C14 C15 H15 119.5 . . ?
C16 C15 H15 119.5 . . ?
C7 C12 H12 120.0 . . ?
C11 C12 C7 119.91(16) . . ?
C11 C12 H12 120.0 . . ?
N3 C19 H19A 109.5 . . ?
N3 C19 H19B 109.5 . . ?
N3 C19 H19C 109.5 . . ?
H19A C19 H19B 109.5 . . ?
H19A C19 H19C 109.5 . . ?
H19B C19 H19C 109.5 . . ?
C1 C2 H2 119.9 . . ?
C3 C2 C1 120.16(18) . . ?
C3 C2 H2 119.9 . . ?
C6 C5 H5 120.1 . . ?
C4 C5 C6 119.76(18) . . ?
C4 C5 H5 120.1 . . ?
C11 C10 H10 119.7 . . ?
C9 C10 H10 119.7 . . ?
C9 C10 C11 120.64(16) . . ?
C12 C11 H11 120.1 . . ?
C10 C11 C12 119.74(17) . . ?
C10 C11 H11 120.1 . . ?
C8 C9 H9 119.9 . . ?
C10 C9 C8 120.11(16) . . ?
C10 C9 H9 119.9 . . ?
C5 C4 H4 119.8 . . ?
C5 C4 C3 120.38(17) . . ?
C3 C4 H4 119.8 . . ?
C2 C3 C4 119.95(18) . . ?
C2 C3 H3 120.0 . . ?
C4 C3 H3 120.0 . . ?
N3 C20 H20A 109.5 . . ?
N3 C20 H20B 109.5 . . ?
N3 C20 H20C 109.5 . . ?
H20A C20 H20B 109.5 . . ?
H20A C20 H20C 109.5 . . ?
H20B C20 H20C 109.5 . . ?

loop_
_geom_bond_atom_site_label_1
_geom_bond_atom_site_label_2
_geom_bond_distance
_geom_bond_site_symmetry_2
_geom_bond_publ_flag
P1 N1 1.5947(15) . ?
P1 C1 1.8072(16) . ?
P1 C7 1.7994(16) . ?
P1 C13 1.7805(17) . ?
N3 C16 1.366(2) . ?
N3 C19 1.456(2) . ?
N3 C20 1.463(2) . ?
N1 C21 1.301(2) . ?
N2 C21 1.163(2) . ?
C1 C6 1.397(2) . ?
C1 C2 1.394(2) . ?
C7 C8 1.395(2) . ?
C7 C12 1.394(2) . ?
C14 H14 0.9500 . ?
C14 C13 1.400(2) . ?
C14 C15 1.378(2) . ?
C18 H18 0.9500 . ?
C18 C13 1.404(2) . ?
C18 C17 1.382(2) . ?
C6 H6 0.9500 . ?
C6 C5 1.393(2) . ?
C16 C17 1.416(2) . ?
C16 C15 1.412(2) . ?
C17 H17 0.9500 . ?
C8 H8 0.9500 . ?
C8 C9 1.390(2) . ?
C15 H15 0.9500 . ?
C12 H12 0.9500 . ?
C12 C11 1.391(2) . ?
C19 H19A 0.9800 . ?
C19 H19B 0.9800 . ?
C19 H19C 0.9800 . ?
C2 H2 0.9500 . ?
C2 C3 1.388(3) . ?
C5 H5 0.9500 . ?
C5 C4 1.388(3) . ?
C10 H10 0.9500 . ?
C10 C11 1.384(3) . ?
C10 C9 1.381(3) . ?
C11 H11 0.9500 . ?
C9 H9 0.9500 . ?
C4 H4 0.9500 . ?
C4 C3 1.391(3) . ?
C3 H3 0.9500 . ?
C20 H20A 0.9800 . ?
C20 H20B 0.9800 . ?
C20 H20C 0.9800 . ?

loop_
_geom_torsion_atom_site_label_1
_geom_torsion_atom_site_label_2
_geom_torsion_atom_site_label_3
_geom_torsion_atom_site_label_4
_geom_torsion
_geom_torsion_site_symmetry_1
_geom_torsion_site_symmetry_2
_geom_torsion_site_symmetry_3
_geom_torsion_site_symmetry_4
_geom_torsion_publ_flag
P1 C1 C6 C5 -175.78(13) . . . . ?
P1 C1 C2 C3 176.82(13) . . . . ?
P1 C7 C8 C9 173.28(13) . . . . ?
P1 C7 C12 C11 -173.66(13) . . . . ?
N3 C16 C17 C18 -176.94(15) . . . . ?
N3 C16 C15 C14 177.78(15) . . . . ?
N1 P1 C1 C6 -163.75(13) . . . . ?
N1 P1 C1 C2 19.36(15) . . . . ?
N1 P1 C7 C8 25.52(15) . . . . ?
N1 P1 C7 C12 -159.68(14) . . . . ?
N1 P1 C13 C14 -119.41(14) . . . . ?
N1 P1 C13 C18 55.79(15) . . . . ?
C1 P1 N1 C21 92.82(17) . . . . ?
C1 P1 C7 C8 144.60(13) . . . . ?
C1 P1 C7 C12 -40.60(16) . . . . ?
C1 P1 C13 C14 115.14(13) . . . . ?
C1 P1 C13 C18 -69.66(14) . . . . ?
C1 C6 C5 C4 -1.2(3) . . . . ?
C1 C2 C3 C4 -0.7(3) . . . . ?
C7 P1 N1 C21 -150.13(16) . . . . ?
C7 P1 C1 C6 80.13(14) . . . . ?
C7 P1 C1 C2 -96.76(14) . . . . ?
C7 P1 C13 C14 -1.08(15) . . . . ?
C7 P1 C13 C18 174.13(12) . . . . ?
C7 C8 C9 C10 0.6(3) . . . . ?
C7 C12 C11 C10 0.4(3) . . . . ?
C13 P1 N1 C21 -31.40(19) . . . . ?
C13 P1 C1 C6 -35.57(15) . . . . ?
C13 P1 C1 C2 147.55(13) . . . . ?
C13 P1 C7 C8 -98.73(14) . . . . ?
C13 P1 C7 C12 76.07(15) . . . . ?
C13 C14 C15 C16 -0.3(2) . . . . ?
C13 C18 C17 C16 -1.4(2) . . . . ?
C6 C1 C2 C3 -0.1(2) . . . . ?
C6 C5 C4 C3 0.3(3) . . . . ?
C17 C18 C13 P1 -175.92(12) . . . . ?
C17 C18 C13 C14 -0.5(2) . . . . ?
C17 C16 C15 C14 -1.6(2) . . . . ?
C8 C7 C12 C11 1.1(3) . . . . ?
C15 C14 C13 P1 176.69(12) . . . . ?
C15 C14 C13 C18 1.4(2) . . . . ?
C15 C16 C17 C18 2.4(2) . . . . ?
C12 C7 C8 C9 -1.6(2) . . . . ?
C19 N3 C16 C17 -177.05(15) . . . . ?
C19 N3 C16 C15 3.6(2) . . . . ?
C2 C1 C6 C5 1.1(2) . . . . ?
C5 C4 C3 C2 0.6(3) . . . . ?
C11 C10 C9 C8 0.9(3) . . . . ?
C9 C10 C11 C12 -1.4(3) . . . . ?
C20 N3 C16 C17 -7.3(2) . . . . ?
C20 N3 C16 C15 173.35(15) . . . . ?

loop_
_exptl_oxdiff_crystal_face_indexfrac_h
_exptl_oxdiff_crystal_face_indexfrac_k
_exptl_oxdiff_crystal_face_indexfrac_l
_exptl_oxdiff_crystal_face_x
_exptl_oxdiff_crystal_face_y
_exptl_oxdiff_crystal_face_z
1.0028 1.9995 -0.9996 -0.0224 -0.0456 -0.3288
-1.0028 -1.9995 0.9996 0.0224 0.0456 0.3288
-0.0032 -0.9990 -2.0003 0.2011 -0.1862 0.0548
-1.0044 -1.9988 -1.0003 0.1435 -0.1510 0.2645
0.9972 -0.9992 -2.0010 0.2780 -0.1126 -0.0036
-0.9972 0.9992 2.0010 -0.2780 0.1126 0.0036
-2.0024 -0.9993 0.0008 -0.0739 -0.1367 0.2359
-0.0008 -1.0000 0.9994 0.0194 0.1088 0.1513
1.0012 -0.0005 0.9993 0.0164 0.1719 -0.0262
-1.0012 0.0005 -0.9993 -0.0164 -0.1719 0.0262
1.0012 0.9998 -1.0001 0.0575 -0.0352 -0.2097
1.9984 -0.9998 -1.0017 0.2943 0.0593 -0.0297
-1.9984 0.9998 1.0017 -0.2943 -0.0593 0.0297
